data_4306164
loop_
_publ_author_name
'Fei Cheng'
'Sarah I. Friend'
'Andrew L. Hector'
'William Levason'
'Gillian Reid'
'Michael Webster'
'Wenjian Zhang'

_publ_contact_author_address
;   School of Chemistry
    University of Southampton
    Southampton SO17 1BJ, UK
;
_publ_contact_author_email wxl@soton.ac.uk
_publ_contact_author_fax '023 8059 3781'
_publ_contact_author_name 'Professor W. Levason'
_publ_contact_author_phone '023 8059 3792'
_publ_section_title
;
Preparation, Characterization, and Structural Systematics of Diphosphane
and Diarsane Complexes of Indium(III) Halides
;
_journal_name_full 'Inorganic Chemistry'
_journal_page_first 9691
_journal_page_last 9700
_journal_paper_doi 10.1021/ic801091n
_journal_volume 47
_journal_year 2008
_chemical_formula_moiety 'C20 H32 Br2 In P4 1+, Br4 In 1-, C H2 Cl2'
_chemical_formula_sum 'C21 H34 Br6 Cl2 In2 P4'
_chemical_formula_weight 1190.36
_chemical_name_systematic
; 
 trans-dibromidobis(1,2-bis(dimethylphosphino)benzene)indium(III) 
 tetrabromidoindate(III) dichloromethane solvate 
;
_space_group_IT_number 15
_symmetry_cell_setting monoclinic
_symmetry_Int_Tables_number 15
_symmetry_space_group_name_Hall '-C 2yc'
_symmetry_space_group_name_H-M 'C 1 2/c 1'
_atom_sites_solution_hydrogens geom
_atom_sites_solution_primary direct
_atom_sites_solution_secondary difmap
_audit_author_name 'Webster, M.'
_audit_creation_date 2007-12-05
_audit_creation_method 'SHELXL-97 + hand edit'
_cell_angle_alpha 90.00
_cell_angle_beta 113.129(10)
_cell_angle_gamma 90.00
_cell_formula_units_Z 4
_cell_length_a 25.266(6)
_cell_length_b 10.620(3)
_cell_length_c 15.089(4)
_cell_measurement_reflns_used 19963
_cell_measurement_temperature 120(2)
_cell_measurement_theta_max 27.48
_cell_measurement_theta_min 2.91
_cell_volume 3723.3(17)
_computing_structure_refinement 'SHELXL-97 (Sheldrick, 1997)'
_computing_structure_solution 'SHELXS-97 (Sheldrick, 1997)'
_diffrn_ambient_temperature 120(2)
_diffrn_measured_fraction_theta_full 0.994
_diffrn_measured_fraction_theta_max 0.994
_diffrn_measurement_device_type 'Bruker-Nonius 95mm CCD camera on \k-goniostat'
_diffrn_measurement_method '\f & \w scans'
_diffrn_radiation_monochromator '10cm confocal mirrors'
_diffrn_radiation_source 'Bruker-Nonius FR591 rotating anode'
_diffrn_radiation_type MoK\a
_diffrn_radiation_wavelength 0.71073
_diffrn_reflns_av_R_equivalents 0.1067
_diffrn_reflns_av_sigmaI/netI 0.0853
_diffrn_reflns_limit_h_max 31
_diffrn_reflns_limit_h_min -31
_diffrn_reflns_limit_k_max 7
_diffrn_reflns_limit_k_min -13
_diffrn_reflns_limit_l_max 18
_diffrn_reflns_limit_l_min -18
_diffrn_reflns_number 16646
_diffrn_reflns_theta_full 26.00
_diffrn_reflns_theta_max 26.00
_diffrn_reflns_theta_min 2.94
_diffrn_standards_decay_% 0
_diffrn_standards_number 0
_exptl_absorpt_coefficient_mu 8.006
_exptl_absorpt_correction_T_max 1.0000
_exptl_absorpt_correction_T_min 0.5544
_exptl_absorpt_correction_type multi-scan
_exptl_absorpt_process_details 'G.M. Sheldrick, (2007). SADABS. Version 2007/2. Bruker AXS Inc.'
_exptl_crystal_colour colourless
_exptl_crystal_density_diffrn 2.124
_exptl_crystal_density_method 'not measured'
_exptl_crystal_description block
_exptl_crystal_F_000 2248
_exptl_crystal_size_max 0.08
_exptl_crystal_size_mid 0.04
_exptl_crystal_size_min 0.02
_refine_diff_density_max 1.599
_refine_diff_density_min -1.253
_refine_diff_density_rms 0.313
_refine_ls_extinction_method none
_refine_ls_goodness_of_fit_ref 1.090
_refine_ls_hydrogen_treatment constr
_refine_ls_matrix_type full
_refine_ls_number_parameters 160
_refine_ls_number_reflns 3633
_refine_ls_number_restraints 2
_refine_ls_restrained_S_all 1.090
_refine_ls_R_factor_all 0.1280
_refine_ls_R_factor_gt 0.0861
_refine_ls_shift/su_max 0.000
_refine_ls_shift/su_mean 0.000
_refine_ls_structure_factor_coef Fsqd
_refine_ls_weighting_details 'w=1/[\s^2^(Fo^2^)+(0.0000P)^2^+417.0000P] where P=(Fo^2^+2Fc^2^)/3'
_refine_ls_weighting_scheme calc
_refine_ls_wR_factor_gt 0.1670
_refine_ls_wR_factor_ref 0.1885
_reflns_number_gt 2657
_reflns_number_total 3633
_reflns_threshold_expression I>2sigma(I)
_cod_data_source_file ic801091n_si_001_4.cif
_cod_data_source_block 07fc032
_cod_original_cell_volume 3723.1(16)
_cod_original_sg_symbol_H-M 'C 2/c'
_cod_database_code 4306164

loop_
_symmetry_equiv_pos_as_xyz
'x, y, z'
'-x, y, -z+1/2'
'x+1/2, y+1/2, z'
'-x+1/2, y+1/2, -z+1/2'
'-x, -y, -z'
'x, -y, z-1/2'
'-x+1/2, -y+1/2, -z'
'x+1/2, -y+1/2, z-1/2'

loop_
_atom_site_label
_atom_site_type_symbol
_atom_site_fract_x
_atom_site_fract_y
_atom_site_fract_z
_atom_site_U_iso_or_equiv
_atom_site_adp_type
_atom_site_occupancy
_atom_site_symmetry_multiplicity
_atom_site_calc_flag
_atom_site_refinement_flags
_atom_site_disorder_assembly
_atom_site_disorder_group
In1 In 0.2500 0.2500 0.0000 0.0192(3) Uani 1 2 d S . .
In2 In 0.0000 0.19414(14) 0.2500 0.0229(4) Uani 1 2 d S . .
Br1 Br 0.21946(7) 0.48023(14) -0.06934(12) 0.0280(4) Uani 1 1 d . . .
Br2 Br -0.08741(7) 0.33134(15) 0.19214(12) 0.0298(4) Uani 1 1 d . . .
Br3 Br 0.00032(7) 0.05310(16) 0.11660(12) 0.0309(4) Uani 1 1 d . . .
P1 P 0.34143(16) 0.3272(4) 0.1475(3) 0.0215(8) Uani 1 1 d . . .
P2 P 0.20732(16) 0.2801(4) 0.1328(3) 0.0213(8) Uani 1 1 d . . .
C1 C 0.3563(7) 0.4955(14) 0.1482(12) 0.030(4) Uani 1 1 d . . .
H1A H 0.3209 0.5431 0.1360 0.045 Uiso 1 1 calc R . .
H1B H 0.3705 0.5144 0.0978 0.045 Uiso 1 1 calc R . .
H1C H 0.3855 0.5194 0.2112 0.045 Uiso 1 1 calc R . .
C2 C 0.4105(6) 0.2523(17) 0.1704(12) 0.033(4) Uani 1 1 d . . .
H2A H 0.4063 0.1606 0.1714 0.050 Uiso 1 1 calc R . .
H2B H 0.4389 0.2806 0.2328 0.050 Uiso 1 1 calc R . .
H2C H 0.4235 0.2754 0.1193 0.050 Uiso 1 1 calc R . .
C3 C 0.3255(7) 0.2981(14) 0.2542(11) 0.025(3) Uani 1 1 d . . .
C4 C 0.3713(7) 0.2995(14) 0.3445(12) 0.029(4) Uani 1 1 d . . .
H4 H 0.4092 0.3163 0.3489 0.035 Uiso 1 1 calc R . .
C5 C 0.3618(7) 0.2760(14) 0.4290(10) 0.025(3) Uani 1 1 d . . .
H5 H 0.3930 0.2737 0.4902 0.030 Uiso 1 1 calc R . .
C6 C 0.3055(8) 0.2563(15) 0.4208(12) 0.032(4) Uani 1 1 d . . .
H6 H 0.2985 0.2418 0.4774 0.038 Uiso 1 1 calc R . .
C7 C 0.2612(8) 0.2574(15) 0.3353(13) 0.035(4) Uani 1 1 d . . .
H7 H 0.2233 0.2458 0.3325 0.042 Uiso 1 1 calc R . .
C8 C 0.2694(6) 0.2753(13) 0.2495(12) 0.024(3) Uani 1 1 d . . .
C9 C 0.1710(6) 0.4249(16) 0.1353(11) 0.027(4) Uani 1 1 d . . .
H9A H 0.1949 0.4963 0.1326 0.040 Uiso 1 1 calc R . .
H9B H 0.1643 0.4292 0.1949 0.040 Uiso 1 1 calc R . .
H9C H 0.1341 0.4280 0.0798 0.040 Uiso 1 1 calc R . .
C10 C 0.1588(7) 0.1554(15) 0.1384(12) 0.029(4) Uani 1 1 d . . .
H10A H 0.1761 0.0731 0.1376 0.044 Uiso 1 1 calc R . .
H10B H 0.1220 0.1622 0.0827 0.044 Uiso 1 1 calc R . .
H10C H 0.1521 0.1641 0.1979 0.044 Uiso 1 1 calc R . .
Cl1 Cl 0.4912(3) 0.1358(8) 0.0109(7) 0.095(3) Uani 1 1 d D . .
C11 C 0.499(3) -0.0135(18) 0.059(3) 0.091(18) Uiso 0.50 1 d PD . .
H11A H 0.4646 -0.0328 0.0727 0.109 Uiso 0.50 1 calc PR . .
H11B H 0.5326 -0.0129 0.1220 0.109 Uiso 0.50 1 calc PR . .

loop_
_atom_site_aniso_label
_atom_site_aniso_U_11
_atom_site_aniso_U_22
_atom_site_aniso_U_33
_atom_site_aniso_U_23
_atom_site_aniso_U_13
_atom_site_aniso_U_12
In1 0.0197(8) 0.0194(7) 0.0179(8) 0.0002(6) 0.0067(6) -0.0012(6)
In2 0.0182(8) 0.0273(8) 0.0224(8) 0.000 0.0071(6) 0.000
Br1 0.0312(9) 0.0210(7) 0.0306(9) 0.0061(6) 0.0108(7) 0.0041(6)
Br2 0.0244(8) 0.0334(8) 0.0310(9) 0.0003(7) 0.0103(7) 0.0057(7)
Br3 0.0266(9) 0.0390(9) 0.0278(9) -0.0062(7) 0.0116(7) 0.0019(7)
P1 0.0162(19) 0.0230(19) 0.024(2) -0.0039(16) 0.0070(16) -0.0044(15)
P2 0.0177(19) 0.0237(19) 0.023(2) 0.0020(16) 0.0085(17) -0.0009(15)
C1 0.037(10) 0.023(8) 0.032(9) -0.011(7) 0.016(8) -0.010(7)
C2 0.014(8) 0.053(11) 0.026(9) -0.001(8) 0.001(7) 0.006(7)
C3 0.029(9) 0.021(7) 0.024(8) 0.004(6) 0.011(7) 0.008(6)
C4 0.016(8) 0.024(8) 0.037(10) -0.004(7) -0.001(7) -0.009(6)
C5 0.022(8) 0.032(8) 0.009(7) 0.005(6) -0.007(6) 0.004(6)
C6 0.047(11) 0.032(8) 0.019(8) 0.003(7) 0.015(8) 0.014(8)
C7 0.053(11) 0.026(8) 0.044(11) 0.007(8) 0.038(10) 0.021(8)
C8 0.009(7) 0.016(7) 0.038(10) 0.002(6) -0.001(7) -0.003(5)
C9 0.013(8) 0.051(10) 0.015(8) -0.019(7) 0.004(6) -0.008(7)
C10 0.028(9) 0.036(9) 0.030(9) 0.000(7) 0.018(8) -0.013(7)
Cl1 0.045(4) 0.099(5) 0.130(7) -0.019(5) 0.022(4) -0.013(3)

loop_
_atom_type_symbol
_atom_type_description
_atom_type_scat_dispersion_real
_atom_type_scat_dispersion_imag
_atom_type_scat_source
C C 0.0033 0.0016 'International Tables Vol C Tables 4.2.6.8 and 6.1.1.4'
H H 0.0000 0.0000 'International Tables Vol C Tables 4.2.6.8 and 6.1.1.4'
P P 0.1023 0.0942 'International Tables Vol C Tables 4.2.6.8 and 6.1.1.4'
Br Br -0.2901 2.4595 'International Tables Vol C Tables 4.2.6.8 and 6.1.1.4'
In In -0.7276 1.3100 'International Tables Vol C Tables 4.2.6.8 and 6.1.1.4'
Cl Cl 0.1484 0.1585 'International Tables Vol C Tables 4.2.6.8 and 6.1.1.4'

loop_
_geom_angle_atom_site_label_1
_geom_angle_atom_site_label_2
_geom_angle_atom_site_label_3
_geom_angle
_geom_angle_site_symmetry_1
_geom_angle_site_symmetry_3
_geom_angle_publ_flag
P1 In1 P1 180.0(3) . 7 ?
P1 In1 P2 101.25(12) . 7 ?
P1 In1 P2 78.75(12) 7 7 ?
P1 In1 P2 78.75(12) . . ?
P1 In1 P2 101.25(12) 7 . ?
P2 In1 P2 180.0(2) 7 . ?
P1 In1 Br1 86.03(9) . 7 ?
P1 In1 Br1 93.97(9) 7 7 ?
P2 In1 Br1 92.61(9) 7 7 ?
P2 In1 Br1 87.39(9) . 7 ?
P1 In1 Br1 93.97(9) . . ?
P1 In1 Br1 86.03(9) 7 . ?
P2 In1 Br1 87.39(9) 7 . ?
P2 In1 Br1 92.61(9) . . ?
Br1 In1 Br1 180.00(8) 7 . ?
Br2 In2 Br2 108.69(10) 2 . ?
Br2 In2 Br3 110.30(5) 2 . ?
Br2 In2 Br3 110.38(6) . . ?
Br2 In2 Br3 110.38(6) 2 2 ?
Br2 In2 Br3 110.30(5) . 2 ?
Br3 In2 Br3 106.78(10) . 2 ?
C2 P1 C1 104.3(8) . . ?
C2 P1 C3 106.5(8) . . ?
C1 P1 C3 106.0(7) . . ?
C2 P1 In1 118.8(6) . . ?
C1 P1 In1 114.8(6) . . ?
C3 P1 In1 105.5(5) . . ?
C9 P2 C10 105.1(7) . . ?
C9 P2 C8 104.7(7) . . ?
C10 P2 C8 105.7(7) . . ?
C9 P2 In1 118.9(5) . . ?
C10 P2 In1 115.4(5) . . ?
C8 P2 In1 105.9(5) . . ?
P1 C1 H1A 109.5 . . ?
P1 C1 H1B 109.5 . . ?
H1A C1 H1B 109.5 . . ?
P1 C1 H1C 109.5 . . ?
H1A C1 H1C 109.5 . . ?
H1B C1 H1C 109.5 . . ?
P1 C2 H2A 109.5 . . ?
P1 C2 H2B 109.5 . . ?
H2A C2 H2B 109.5 . . ?
P1 C2 H2C 109.5 . . ?
H2A C2 H2C 109.5 . . ?
H2B C2 H2C 109.5 . . ?
C4 C3 C8 118.8(15) . . ?
C4 C3 P1 118.0(12) . . ?
C8 C3 P1 123.2(12) . . ?
C3 C4 C5 120.6(14) . . ?
C3 C4 H4 119.7 . . ?
C5 C4 H4 119.7 . . ?
C6 C5 C4 118.5(14) . . ?
C6 C5 H5 120.7 . . ?
C4 C5 H5 120.7 . . ?
C7 C6 C5 121.5(15) . . ?
C7 C6 H6 119.3 . . ?
C5 C6 H6 119.3 . . ?
C6 C7 C8 121.5(16) . . ?
C6 C7 H7 119.3 . . ?
C8 C7 H7 119.3 . . ?
C7 C8 C3 119.1(15) . . ?
C7 C8 P2 120.5(12) . . ?
C3 C8 P2 120.3(12) . . ?
P2 C9 H9A 109.5 . . ?
P2 C9 H9B 109.5 . . ?
H9A C9 H9B 109.5 . . ?
P2 C9 H9C 109.5 . . ?
H9A C9 H9C 109.5 . . ?
H9B C9 H9C 109.5 . . ?
P2 C10 H10A 109.5 . . ?
P2 C10 H10B 109.5 . . ?
H10A C10 H10B 109.5 . . ?
P2 C10 H10C 109.5 . . ?
H10A C10 H10C 109.5 . . ?
H10B C10 H10C 109.5 . . ?
C11 Cl1 C11 63.6(17) . 5_655 ?
Cl1 C11 Cl1 116.4(17) . 5_655 ?
Cl1 C11 H11A 108.2 . . ?
Cl1 C11 H11A 108.2 5_655 . ?
Cl1 C11 H11B 108.2 . . ?
Cl1 C11 H11B 108.2 5_655 . ?
H11A C11 H11B 107.3 . . ?

loop_
_geom_bond_atom_site_label_1
_geom_bond_atom_site_label_2
_geom_bond_distance
_geom_bond_site_symmetry_2
_geom_bond_publ_flag
In1 P1 2.631(4) . ?
In1 P1 2.631(4) 7 ?
In1 P2 2.641(4) 7 ?
In1 P2 2.641(4) . ?
In1 Br1 2.6521(16) 7 ?
In1 Br1 2.6521(16) . ?
In2 Br2 2.4996(19) 2 ?
In2 Br2 2.4996(18) . ?
In2 Br3 2.5116(19) . ?
In2 Br3 2.5116(19) 2 ?
P1 C2 1.824(15) . ?
P1 C1 1.826(15) . ?
P1 C3 1.833(16) . ?
P2 C9 1.799(16) . ?
P2 C10 1.829(15) . ?
P2 C8 1.843(16) . ?
C1 H1A 0.9800 . ?
C1 H1B 0.9800 . ?
C1 H1C 0.9800 . ?
C2 H2A 0.9800 . ?
C2 H2B 0.9800 . ?
C2 H2C 0.9800 . ?
C3 C4 1.40(2) . ?
C3 C8 1.41(2) . ?
C4 C5 1.41(2) . ?
C4 H4 0.9500 . ?
C5 C6 1.39(2) . ?
C5 H5 0.9500 . ?
C6 C7 1.34(2) . ?
C6 H6 0.9500 . ?
C7 C8 1.40(2) . ?
C7 H7 0.9500 . ?
C9 H9A 0.9800 . ?
C9 H9B 0.9800 . ?
C9 H9C 0.9800 . ?
C10 H10A 0.9800 . ?
C10 H10B 0.9800 . ?
C10 H10C 0.9800 . ?
Cl1 C11 1.724(19) . ?
Cl1 C11 1.754(19) 5_655 ?
C11 Cl1 1.754(19) 5_655 ?
C11 H11A 0.9900 . ?
C11 H11B 0.9900 . ?
